data_2014583
loop_
_publ_author_name
'Jiang, Yi-Min'
'Zeng, Ju-Lan'
'Yu, Kai-Bei'

_publ_section_title
;Di-\m-hydroxo-bis[aqua(1,10-phenanthroline-\k^2^<i>N</i>,<i>N</i>')copper(II)]
 <i>trans</i>-bis(2-{[(<i>E</i>)-5-formyl-2-oxido-\k<i>O</i>-benzylidene]amino-\k<i>N</i>}ethanesulfonato(2--))copper(II)
 hexahydrate
;
_journal_issue 10
_journal_name_full 'Acta Crystallographica Section C'
_journal_page_first m543
_journal_page_last m545
_journal_paper_doi 10.1107/S0108270104021468
_journal_volume 60
_journal_year 2004
_chemical_formula_iupac '[Cu2 (O H)2 (C12 H8 N2)2 (H2 O)2] [Cu (C10 H9 N O5 S)2] , 6H2 O'
_chemical_formula_moiety 'C24 H22 Cu2 N4 O4 2+ , C20 H18 Cu1 N2 O10 S2 2- , 6H2 O'
_chemical_formula_sum 'C44 H52 Cu3 N6 O20 S2'
_chemical_formula_weight 1239.66
_chemical_name_systematic
;
Di-\m-hydroxo-bis[aqua(1,10-phenanthroline-\k^2^N,N')copper(II)]
trans-bis(2-{[(E)-(5-formyl-2-
oxido-\kO-phenyl)methylidene]amino-\kN}ethanesulfonato(2-))copper(II)
hexahydrate
;
_space_group_IT_number 2
_symmetry_cell_setting triclinic
_symmetry_space_group_name_Hall '-P 1'
_symmetry_space_group_name_H-M 'P -1'
_atom_sites_solution_hydrogens geom
_atom_sites_solution_primary direct
_atom_sites_solution_secondary difmap
_audit_creation_method SHELXL97
_cell_angle_alpha 98.02(2)
_cell_angle_beta 93.61(3)
_cell_angle_gamma 99.63(2)
_cell_formula_units_Z 1
_cell_length_a 9.370(2)
_cell_length_b 9.793(2)
_cell_length_c 13.860(4)
_cell_measurement_reflns_used 35
_cell_measurement_temperature 296(2)
_cell_measurement_theta_max 18.72
_cell_measurement_theta_min 2.55
_cell_volume 1236.8(5)
_computing_cell_refinement XSCANS
_computing_data_collection 'XSCANS (Siemens, 1994)'
_computing_data_reduction 'SHELXTL (Siemens, 1994)'
_computing_molecular_graphics SHELXTL
_computing_publication_material SHELXTL
_computing_structure_refinement 'SHELXL97 (Sheldrick, 1997)'
_computing_structure_solution 'SHELXS97 (Sheldrick, 1990)'
_diffrn_ambient_temperature 296(2)
_diffrn_measured_fraction_theta_full 0.999
_diffrn_measured_fraction_theta_max 0.999
_diffrn_measurement_device_type 'Siemens P4'
_diffrn_measurement_method \w
_diffrn_radiation_monochromator graphite
_diffrn_radiation_source 'normal-focus sealed tube'
_diffrn_radiation_type MoK\a
_diffrn_radiation_wavelength 0.71073
_diffrn_reflns_av_R_equivalents 0.0111
_diffrn_reflns_av_sigmaI/netI 0.0336
_diffrn_reflns_limit_h_max 11
_diffrn_reflns_limit_h_min 0
_diffrn_reflns_limit_k_max 11
_diffrn_reflns_limit_k_min -11
_diffrn_reflns_limit_l_max 16
_diffrn_reflns_limit_l_min -16
_diffrn_reflns_number 4950
_diffrn_reflns_theta_full 25.25
_diffrn_reflns_theta_max 25.25
_diffrn_reflns_theta_min 1.49
_diffrn_standards_decay_% 2.08
_diffrn_standards_interval_count 97
_diffrn_standards_number 3
_exptl_absorpt_coefficient_mu 1.448
_exptl_absorpt_correction_T_max 0.611
_exptl_absorpt_correction_T_min 0.531
_exptl_absorpt_correction_type empirical
_exptl_absorpt_process_details '(SADABS; Sheldrick, 1996)'
_exptl_crystal_colour green
_exptl_crystal_density_diffrn 1.664
_exptl_crystal_density_meas ?
_exptl_crystal_density_method 'not measured'
_exptl_crystal_description block
_exptl_crystal_F_000 637
_exptl_crystal_size_max 0.48
_exptl_crystal_size_mid 0.38
_exptl_crystal_size_min 0.34
_refine_diff_density_max 0.609
_refine_diff_density_min -0.435
_refine_ls_extinction_method none
_refine_ls_goodness_of_fit_ref 1.065
_refine_ls_hydrogen_treatment mixed
_refine_ls_matrix_type full
_refine_ls_number_parameters 364
_refine_ls_number_reflns 4476
_refine_ls_number_restraints 8
_refine_ls_restrained_S_all 1.064
_refine_ls_R_factor_all 0.0467
_refine_ls_R_factor_gt 0.0342
_refine_ls_shift/su_max 0.001
_refine_ls_shift/su_mean 0.000
_refine_ls_structure_factor_coef Fsqd
_refine_ls_weighting_details 'calc w = 1/[\s^2^(Fo^2^)+(0.0517P)^2^+0.112P] where P=(Fo^2^+2Fc^2^)/3'
_refine_ls_weighting_scheme calc
_refine_ls_wR_factor_gt 0.0894
_refine_ls_wR_factor_ref 0.0919
_reflns_number_gt 3411
_reflns_number_total 4476
_reflns_threshold_expression I>2\s(I)
_cod_data_source_file ta1454.cif
_cod_data_source_block I
_cod_depositor_comments
;
The following automatic conversions were performed:
'_symmetry_cell_setting' value 'Triclinic' changed to 'triclinic'
according to '/home/saulius/struct/CIF-dictionaries/cif_core.dic'
dictionary named 'cif_core.dic' version 2.4.1 from 2010-06-29.

Automatic conversion script
Id: cif_fix_enum 1527 2010-12-29 10:47:43Z saulius 

The following automatic conversions were performed:

'_symmetry_cell_setting' value 'Triclinic' changed to 'triclinic'
according to /home/saulius/struct/CIF-dictionaries/cif_core.dic
dictionary named 'cif_core.dic' version 2.4.1 from 2010-06-29.

Automatic conversion script
Id: cif_fix_values 1715 2011-07-08 13:25:40Z adriana 

The following automatic conversions were performed:

'_exptl_crystal_density_meas' value 'not measured' was changed to '?'
- the value is perceived as not measured.

Automatic conversion script
Id: cif_fix_values 3008 2015-01-20 13:52:24Z robertas 
;
_cod_original_sg_symbol_H-M P-1
_cod_database_code 2014583
_cod_database_fobs_code 2014583

loop_
_symmetry_equiv_pos_as_xyz
'x, y, z'
'-x, -y, -z'

loop_
_atom_site_label
_atom_site_fract_x
_atom_site_fract_y
_atom_site_fract_z
_atom_site_U_iso_or_equiv
_atom_site_adp_type
_atom_site_calc_flag
_atom_site_refinement_flags
_atom_site_occupancy
_atom_site_disorder_assembly
_atom_site_disorder_group
_atom_site_type_symbol
Cu1 0.0000 0.5000 0.5000 0.03515(16) Uani d S 1 . . Cu
Cu2 0.50628(4) 0.86334(4) 0.94564(3) 0.02735(12) Uani d . 1 . . Cu
S -0.12598(10) 0.01359(9) 0.27374(7) 0.0468(3) Uani d . 1 . . S
O1 0.1750(3) 0.5995(2) 0.57032(18) 0.0478(6) Uani d . 1 . . O
O2 0.8170(3) 0.5142(4) 0.6868(3) 0.0911(11) Uani d . 1 . . O
O3 -0.0664(4) -0.0983(3) 0.3088(2) 0.0761(10) Uani d . 1 . . O
O4 -0.2729(3) 0.0158(3) 0.3005(2) 0.0783(10) Uani d . 1 . . O
O5 -0.1176(3) 0.0145(3) 0.1700(2) 0.0696(9) Uani d . 1 . . O
O6 0.3608(2) 0.9783(2) 0.98022(16) 0.0328(5) Uani d D 1 . . O
O7 0.5374(4) 0.9600(3) 0.8027(2) 0.0597(7) Uani d D 1 . . O
N1 0.0737(3) 0.3189(3) 0.49282(19) 0.0368(7) Uani d . 1 . . N
N2 0.3653(2) 0.6887(2) 0.88586(17) 0.0247(5) Uani d . 1 . . N
N3 0.6467(3) 0.7281(3) 0.93858(18) 0.0287(6) Uani d . 1 . . N
C1 0.2962(3) 0.5592(3) 0.5919(2) 0.0340(7) Uani d . 1 . . C
C2 0.4162(4) 0.6598(4) 0.6373(2) 0.0409(8) Uani d . 1 . . C
H2 0.4056 0.7529 0.6523 0.049 Uiso calc R 1 . . H
C3 0.5468(4) 0.6234(4) 0.6594(2) 0.0425(8) Uani d . 1 . . C
H3 0.6237 0.6921 0.6892 0.051 Uiso calc R 1 . . H
C4 0.5679(4) 0.4840(4) 0.6381(2) 0.0422(8) Uani d . 1 . . C
C5 0.4504(4) 0.3833(4) 0.5956(2) 0.0402(8) Uani d . 1 . . C
H5 0.4626 0.2904 0.5823 0.048 Uiso calc R 1 . . H
C6 0.3151(3) 0.4164(3) 0.5722(2) 0.0333(7) Uani d . 1 . . C
C7 0.2007(4) 0.3062(3) 0.5261(2) 0.0373(8) Uani d . 1 . . C
H7 0.2210 0.2158 0.5196 0.045 Uiso calc R 1 . . H
C8 -0.0190(4) 0.1854(3) 0.4452(2) 0.0417(9) Uani d . 1 . . C
H8A -0.1176 0.1827 0.4633 0.050 Uiso calc R 1 . . H
H8B 0.0173 0.1069 0.4674 0.050 Uiso calc R 1 . . H
C9 -0.0185(4) 0.1730(3) 0.3351(2) 0.0413(8) Uani d . 1 . . C
H9A 0.0807 0.1778 0.3177 0.050 Uiso calc R 1 . . H
H9B -0.0554 0.2514 0.3134 0.050 Uiso calc R 1 . . H
C10 0.7091(4) 0.4378(5) 0.6554(3) 0.0637(12) Uani d . 1 . . C
H10 0.7121 0.3428 0.6406 0.076 Uiso calc R 1 . . H
C11 0.2257(3) 0.6732(3) 0.8551(2) 0.0300(7) Uani d . 1 . . C
H11 0.1809 0.7515 0.8622 0.036 Uiso calc R 1 . . H
C12 0.1432(3) 0.5435(3) 0.8126(2) 0.0338(7) Uani d . 1 . . C
H12 0.0462 0.5372 0.7904 0.041 Uiso calc R 1 . . H
C13 0.2056(3) 0.4265(3) 0.8038(2) 0.0337(7) Uani d . 1 . . C
H13 0.1512 0.3400 0.7762 0.040 Uiso calc R 1 . . H
C14 0.3528(3) 0.4380(3) 0.8367(2) 0.0283(7) Uani d . 1 . . C
C15 0.4301(4) 0.3234(3) 0.8314(2) 0.0354(7) Uani d . 1 . . C
H15 0.3808 0.2335 0.8070 0.043 Uiso calc R 1 . . H
C16 0.5725(4) 0.3427(3) 0.8609(2) 0.0354(7) Uani d . 1 . . C
H16 0.6192 0.2657 0.8574 0.043 Uiso calc R 1 . . H
C17 0.6538(3) 0.4795(3) 0.8975(2) 0.0300(7) Uani d . 1 . . C
C18 0.8029(4) 0.5083(4) 0.9254(2) 0.0377(8) Uani d . 1 . . C
H18 0.8567 0.4363 0.9214 0.045 Uiso calc R 1 . . H
C19 0.8693(3) 0.6443(4) 0.9590(3) 0.0409(8) Uani d . 1 . . C
H19 0.9685 0.6646 0.9779 0.049 Uiso calc R 1 . . H
C20 0.7883(3) 0.7515(3) 0.9648(2) 0.0365(8) Uani d . 1 . . C
H20 0.8350 0.8428 0.9880 0.044 Uiso calc R 1 . . H
C21 0.5797(3) 0.5936(3) 0.9048(2) 0.0251(6) Uani d . 1 . . C
C22 0.4286(3) 0.5728(3) 0.87541(19) 0.0246(6) Uani d . 1 . . C
O8 0.3647(5) 1.0030(5) 0.5080(3) 0.1310(16) Uani d . 1 . . O
O9 0.1389(5) 0.8522(4) 1.0899(4) 0.0905(11) Uani d D 1 . . O
O10 0.7513(7) 1.0569(10) 0.6797(5) 0.191(3) Uani d D 1 . . O
H6O 0.319(4) 0.998(4) 0.9321(19) 0.063(14) Uiso d D 1 . . H
H7OA 0.461(2) 0.955(5) 0.770(2) 0.077(16) Uiso d D 1 . . H
H7OB 0.608(2) 0.983(5) 0.773(3) 0.087(19) Uiso d D 1 . . H
H10A 0.819(4) 1.118(4) 0.669(4) 0.072(18) Uiso d D 1 . . H
H9OA 0.206(5) 0.894(5) 1.064(4) 0.13(3) Uiso d D 1 . . H
H9OB 0.104(7) 0.908(5) 1.128(5) 0.20(4) Uiso d D 1 . . H

loop_
_atom_site_aniso_label
_atom_site_aniso_U_11
_atom_site_aniso_U_22
_atom_site_aniso_U_33
_atom_site_aniso_U_12
_atom_site_aniso_U_13
_atom_site_aniso_U_23
Cu1 0.0383(3) 0.0288(3) 0.0330(3) 0.0021(2) -0.0139(2) -0.0012(2)
Cu2 0.0232(2) 0.0223(2) 0.0325(2) 0.00353(15) -0.00451(15) -0.00607(15)
S 0.0504(6) 0.0257(4) 0.0558(6) 0.0049(4) -0.0226(5) -0.0081(4)
O1 0.0406(14) 0.0366(13) 0.0573(16) 0.0055(11) -0.0174(12) -0.0116(11)
O2 0.050(2) 0.132(3) 0.089(3) 0.006(2) -0.0070(18) 0.031(2)
O3 0.099(2) 0.0272(14) 0.092(2) 0.0119(15) -0.0423(19) -0.0037(14)
O4 0.0503(18) 0.0652(19) 0.102(3) -0.0062(15) -0.0158(17) -0.0184(17)
O5 0.096(2) 0.0500(16) 0.0528(18) 0.0127(16) -0.0188(16) -0.0153(13)
O6 0.0271(12) 0.0265(11) 0.0400(14) 0.0067(9) -0.0087(10) -0.0087(10)
O7 0.0544(18) 0.0668(19) 0.0512(17) -0.0069(16) -0.0089(16) 0.0138(14)
N1 0.0446(17) 0.0280(14) 0.0319(15) -0.0017(12) -0.0140(12) 0.0018(11)
N2 0.0227(12) 0.0243(12) 0.0259(13) 0.0049(10) -0.0009(10) 0.0001(10)
N3 0.0266(13) 0.0280(13) 0.0300(14) 0.0054(11) -0.0006(11) -0.0007(11)
C1 0.0352(18) 0.0385(18) 0.0244(16) 0.0022(15) -0.0019(13) -0.0018(13)
C2 0.042(2) 0.0404(19) 0.0331(18) 0.0008(16) -0.0015(15) -0.0082(15)
C3 0.0331(18) 0.058(2) 0.0293(18) -0.0042(16) -0.0022(14) -0.0009(16)
C4 0.0368(19) 0.065(2) 0.0262(17) 0.0086(17) 0.0024(14) 0.0113(16)
C5 0.046(2) 0.045(2) 0.0316(18) 0.0128(16) 0.0022(15) 0.0060(15)
C6 0.0379(18) 0.0377(18) 0.0230(16) 0.0057(14) -0.0015(13) 0.0029(13)
C7 0.050(2) 0.0301(17) 0.0306(17) 0.0068(15) -0.0064(15) 0.0047(13)
C8 0.056(2) 0.0238(16) 0.0392(19) -0.0015(15) -0.0232(16) 0.0049(14)
C9 0.049(2) 0.0272(17) 0.042(2) 0.0002(15) -0.0143(16) -0.0005(14)
C10 0.042(2) 0.098(4) 0.046(2) -0.008(2) 0.0011(19) 0.020(2)
C11 0.0270(16) 0.0320(16) 0.0295(16) 0.0069(13) -0.0014(13) -0.0009(13)
C12 0.0249(16) 0.0404(18) 0.0316(17) -0.0006(14) -0.0037(13) 0.0002(14)
C13 0.0343(17) 0.0281(16) 0.0326(17) -0.0028(14) -0.0016(14) -0.0041(13)
C14 0.0329(17) 0.0248(15) 0.0251(15) 0.0012(13) 0.0021(13) 0.0017(12)
C15 0.048(2) 0.0205(15) 0.0346(18) 0.0027(14) 0.0007(15) -0.0011(13)
C16 0.048(2) 0.0253(16) 0.0358(18) 0.0139(14) 0.0049(15) 0.0042(13)
C17 0.0345(17) 0.0309(16) 0.0261(16) 0.0093(14) 0.0029(13) 0.0051(13)
C18 0.0388(19) 0.0426(19) 0.0364(18) 0.0216(16) 0.0016(15) 0.0053(15)
C19 0.0241(17) 0.051(2) 0.049(2) 0.0115(15) -0.0022(15) 0.0069(17)
C20 0.0245(16) 0.0375(18) 0.044(2) 0.0012(14) -0.0019(14) 0.0010(15)
C21 0.0277(15) 0.0258(15) 0.0212(14) 0.0056(12) 0.0005(12) 0.0010(12)
C22 0.0275(15) 0.0250(15) 0.0193(14) 0.0030(12) 0.0012(12) -0.0008(11)
O8 0.115(3) 0.143(4) 0.135(4) 0.015(3) 0.015(3) 0.029(3)
O9 0.075(3) 0.081(2) 0.110(3) -0.002(2) 0.023(2) 0.010(2)
O10 0.131(5) 0.334(10) 0.144(5) 0.101(6) 0.047(4) 0.078(6)

loop_
_atom_type_symbol
_atom_type_description
_atom_type_scat_dispersion_real
_atom_type_scat_dispersion_imag
_atom_type_scat_source
C C 0.0033 0.0016 'International Tables Vol C Tables 4.2.6.8 and 6.1.1.4'
H H 0.0000 0.0000 'International Tables Vol C Tables 4.2.6.8 and 6.1.1.4'
N N 0.0061 0.0033 'International Tables Vol C Tables 4.2.6.8 and 6.1.1.4'
O O 0.0106 0.0060 'International Tables Vol C Tables 4.2.6.8 and 6.1.1.4'
S S 0.1246 0.1234 'International Tables Vol C Tables 4.2.6.8 and 6.1.1.4'
Cu Cu 0.3201 1.2651 'International Tables Vol C Tables 4.2.6.8 and 6.1.1.4'

loop_
_geom_angle_atom_site_label_1
_geom_angle_atom_site_label_2
_geom_angle_atom_site_label_3
_geom_angle_site_symmetry_1
_geom_angle_site_symmetry_3
_geom_angle
_geom_angle_publ_flag
O1 Cu1 N1 2_566 2_566 91.46(10) yes
O1 Cu1 N1 . 2_566 88.54(10) yes
O1 Cu1 N1 . . 91.46(10) ?
O6 Cu2 O6 2_677 . 83.25(9) yes
O6 Cu2 N3 2_677 . 96.57(9) yes
O6 Cu2 N3 . . 166.94(10) yes
O6 Cu2 N2 2_677 . 172.26(10) yes
O6 Cu2 N2 . . 96.57(9) ?
N3 Cu2 N2 . . 81.86(10) ?
O6 Cu2 O7 2_677 . 90.62(11) ?
O6 Cu2 O7 . . 90.65(12) ?
N3 Cu2 O7 . . 102.41(12) ?
N2 Cu2 O7 . . 97.12(10) ?
O6 Cu2 Cu2 2_677 2_677 41.76(6) ?
O6 Cu2 Cu2 . 2_677 41.49(6) ?
N3 Cu2 Cu2 . 2_677 136.85(7) ?
N2 Cu2 Cu2 . 2_677 137.54(7) ?
O7 Cu2 Cu2 . 2_677 90.85(9) ?
O3 S O5 . . 113.36(19) ?
O3 S O4 . . 112.0(2) ?
O5 S O4 . . 111.29(19) ?
O3 S C9 . . 106.62(16) ?
O5 S C9 . . 107.00(17) ?
O4 S C9 . . 106.07(18) ?
C1 O1 Cu1 . . 130.9(2) ?
Cu2 O6 Cu2 2_677 . 96.75(9) ?
Cu2 O6 H6O 2_677 . 113(3) ?
Cu2 O6 H6O . . 112(3) ?
Cu2 O7 H7OA . . 113(3) ?
Cu2 O7 H7OB . . 134(3) ?
H7OA O7 H7OB . . 112.4(18) ?
C7 N1 C8 . . 114.4(3) ?
C7 N1 Cu1 . . 124.8(2) ?
C8 N1 Cu1 . . 120.8(2) ?
C11 N2 C22 . . 117.8(2) ?
C11 N2 Cu2 . . 129.7(2) ?
C22 N2 Cu2 . . 112.50(18) ?
C20 N3 C21 . . 118.1(3) ?
C20 N3 Cu2 . . 129.5(2) ?
C21 N3 Cu2 . . 112.34(19) ?
O1 C1 C2 . . 119.1(3) ?
O1 C1 C6 . . 123.0(3) ?
C2 C1 C6 . . 117.9(3) ?
C3 C2 C1 . . 121.4(3) ?
C3 C2 H2 . . 119.3 ?
C1 C2 H2 . . 119.3 ?
C2 C3 C4 . . 121.3(3) ?
C2 C3 H3 . . 119.4 ?
C4 C3 H3 . . 119.4 ?
C5 C4 C3 . . 118.1(3) ?
C5 C4 C10 . . 117.6(4) ?
C3 C4 C10 . . 124.3(3) ?
C4 C5 C6 . . 122.2(3) ?
C4 C5 H5 . . 118.9 ?
C6 C5 H5 . . 118.9 ?
C5 C6 C1 . . 119.0(3) ?
C5 C6 C7 . . 118.5(3) ?
C1 C6 C7 . . 122.4(3) ?
N1 C7 C6 . . 127.0(3) ?
N1 C7 H7 . . 116.5 ?
C6 C7 H7 . . 116.5 ?
N1 C8 C9 . . 110.1(3) ?
N1 C8 H8A . . 109.6 ?
C9 C8 H8A . . 109.6 ?
N1 C8 H8B . . 109.6 ?
C9 C8 H8B . . 109.6 ?
H8A C8 H8B . . 108.2 ?
C8 C9 S . . 112.2(2) ?
C8 C9 H9A . . 109.2 ?
S C9 H9A . . 109.2 ?
C8 C9 H9B . . 109.2 ?
S C9 H9B . . 109.2 ?
H9A C9 H9B . . 107.9 ?
O2 C10 C4 . . 123.7(5) ?
O2 C10 H10 . . 118.1 ?
C4 C10 H10 . . 118.1 ?
N2 C11 C12 . . 122.6(3) ?
N2 C11 H11 . . 118.7 ?
C12 C11 H11 . . 118.7 ?
C13 C12 C11 . . 119.8(3) ?
C13 C12 H12 . . 120.1 ?
C11 C12 H12 . . 120.1 ?
C12 C13 C14 . . 119.5(3) ?
C12 C13 H13 . . 120.3 ?
C14 C13 H13 . . 120.3 ?
C13 C14 C22 . . 116.9(3) ?
C13 C14 C15 . . 124.7(3) ?
C22 C14 C15 . . 118.4(3) ?
C16 C15 C14 . . 121.5(3) ?
C16 C15 H15 . . 119.2 ?
C14 C15 H15 . . 119.2 ?
C15 C16 C17 . . 121.4(3) ?
C15 C16 H16 . . 119.3 ?
C17 C16 H16 . . 119.3 ?
C18 C17 C21 . . 117.3(3) ?
C18 C17 C16 . . 124.5(3) ?
C21 C17 C16 . . 118.2(3) ?
C19 C18 C17 . . 119.2(3) ?
C19 C18 H18 . . 120.4 ?
C17 C18 H18 . . 120.4 ?
C18 C19 C20 . . 120.1(3) ?
C18 C19 H19 . . 119.9 ?
C20 C19 H19 . . 119.9 ?
N3 C20 C19 . . 122.3(3) ?
N3 C20 H20 . . 118.9 ?
C19 C20 H20 . . 118.9 ?
N3 C21 C17 . . 123.0(3) ?
N3 C21 C22 . . 116.6(3) ?
C17 C21 C22 . . 120.4(3) ?
N2 C22 C14 . . 123.4(3) ?
N2 C22 C21 . . 116.6(2) ?
C14 C22 C21 . . 120.0(3) ?
O8 O8 O4 2_676 2_566 115.0(3) ?
H9OA O9 H9OB . . 110(5) ?
O8 O10 H10A 2_676 . 94(4) ?

loop_
_geom_bond_atom_site_label_1
_geom_bond_atom_site_label_2
_geom_bond_site_symmetry_2
_geom_bond_distance
_geom_bond_publ_flag
Cu1 O1 . 1.894(2) yes
Cu1 N1 . 2.001(3) yes
Cu2 O6 2_677 1.939(2) yes
Cu2 O6 . 1.950(2) yes
Cu2 N3 . 2.014(2) yes
Cu2 N2 . 2.016(2) yes
Cu2 O7 . 2.326(3) yes
Cu2 Cu2 2_677 2.9070(10) yes
S O3 . 1.438(3) ?
S O5 . 1.445(3) ?
S O4 . 1.451(3) ?
S C9 . 1.780(3) ?
O1 C1 . 1.294(4) ?
O2 C10 . 1.171(5) ?
O6 Cu2 2_677 1.939(2) ?
O6 H6O . 0.82(3) ?
O7 H7OA . 0.82(3) ?
O7 H7OB . 0.82(3) ?
N1 C7 . 1.281(4) ?
N1 C8 . 1.485(4) ?
N2 C11 . 1.327(4) ?
N2 C22 . 1.361(4) ?
N3 C20 . 1.326(4) ?
N3 C21 . 1.365(4) ?
C1 C2 . 1.413(4) ?
C1 C6 . 1.429(4) ?
C2 C3 . 1.359(5) ?
C2 H2 . 0.9300 ?
C3 C4 . 1.405(5) ?
C3 H3 . 0.9300 ?
C4 C5 . 1.387(5) ?
C4 C10 . 1.485(5) ?
C5 C6 . 1.391(5) ?
C5 H5 . 0.9300 ?
C6 C7 . 1.434(4) ?
C7 H7 . 0.9300 ?
C8 C9 . 1.514(5) ?
C8 H8A . 0.9700 ?
C8 H8B . 0.9700 ?
C9 H9A . 0.9700 ?
C9 H9B . 0.9700 ?
C10 H10 . 0.9300 ?
C11 C12 . 1.401(4) ?
C11 H11 . 0.9300 ?
C12 C13 . 1.365(4) ?
C12 H12 . 0.9300 ?
C13 C14 . 1.406(4) ?
C13 H13 . 0.9300 ?
C14 C22 . 1.406(4) ?
C14 C15 . 1.430(4) ?
C15 C16 . 1.345(5) ?
C15 H15 . 0.9300 ?
C16 C17 . 1.432(4) ?
C16 H16 . 0.9300 ?
C17 C18 . 1.397(4) ?
C17 C21 . 1.407(4) ?
C18 C19 . 1.375(5) ?
C18 H18 . 0.9300 ?
C19 C20 . 1.392(4) ?
C19 H19 . 0.9300 ?
C20 H20 . 0.9300 ?
C21 C22 . 1.421(4) ?
O8 O8 2_676 2.568(9) ?
O8 O4 2_566 2.862(6) ?
O9 H9OA . 0.82(5) ?
O9 H9OB . 0.83(6) ?
O10 O8 2_676 2.702(8) ?
O10 H10A . 0.83(4) ?

loop_
_geom_hbond_atom_site_label_D
_geom_hbond_atom_site_label_H
_geom_hbond_atom_site_label_A
_geom_hbond_site_symmetry_A
_geom_hbond_distance_DH
_geom_hbond_distance_HA
_geom_hbond_distance_DA
_geom_hbond_angle_DHA
O6 H6O O5 2_566 0.82(3) 2.26(2) 3.005(4) 152(4)
O7 H7OA O4 2_566 0.82(3) 2.04(4) 2.844(5) 169(5)
O7 H7OB O10 . 0.82(3) 2.04(4) 2.841(7) 167(4)
O9 H9OA O6 . 0.82(3) 2.05(5) 2.868(5) 172(6)
O9 H9OB O5 1_566 0.82(3) 2.54(4) 3.265(6) 148(7)
O10 H10A O3 2_666 0.83(4) 2.36(5) 2.903(7) 123(5)
